data_4120978
loop_
_publ_author_name
'Hoa Phan'
'Kristina Lekin'
'Stephen M. Winter'
'Richard T. Oakley'
'Michael Shatruk'

_publ_contact_author_address
;
Department of Chemistry and Biochemistry
Florida State University
95 Chieftan Way
Tallahassee, FL 32306
USA
;
_publ_contact_author_email shatruk@chem.fsu.edu
_publ_contact_author_fax (850)4178417
_publ_contact_author_name 'Shatruk, Michael'
_publ_contact_author_phone (850)6448281
_publ_section_title
;
 Photoinduced Solid State Conversion of a Radical \s-Dimer to a \p-Radical
 Pair
;
_journal_name_full 'Journal of the American Chemical Society'
_journal_page_first 15674
_journal_page_last 15677
_journal_paper_doi 10.1021/ja4055806
_journal_volume 135
_journal_year 2013
_chemical_formula_moiety 'C14 H10 F2 N6 S8'
_chemical_formula_sum 'C14 H10 F2 N6 S8'
_chemical_formula_weight 556.76
_chemical_name_systematic
; 
 ? 
;
_space_group_IT_number 14
_space_group_name_Hall '-P 2ybc'
_symmetry_cell_setting monoclinic
_symmetry_space_group_name_Hall '-P 2ybc'
_symmetry_space_group_name_H-M 'P 1 21/c 1'
_atom_sites_solution_hydrogens geom
_atom_sites_solution_primary direct
_atom_sites_solution_secondary difmap
_audit_creation_date 2013-04-19
_audit_creation_method SHELXL-97
_cell_angle_alpha 90.00
_cell_angle_beta 105.020(3)
_cell_angle_gamma 90.00
_cell_formula_units_Z 2
_cell_length_a 5.2962(6)
_cell_length_b 11.3270(13)
_cell_length_c 17.3316(18)
_cell_measurement_temperature 100(2)
_cell_volume 1004.20(19)
_computing_cell_refinement 'Saint V8.27(Bruker AXS, 2011)'
_computing_data_collection 'Apex2 V2012.12-0(Bruker AXS, 2012'
_computing_data_reduction 'Saint V8.27(Bruker AXS, 2011)'
_computing_molecular_graphics 'X-Seed (Barbour, 2001)'
_computing_publication_material 'SHELXL-97 (Sheldrick, 1997)'
_computing_structure_refinement 'SHELXL-97 (Sheldrick, 1997)'
_computing_structure_solution 'SHELXS-97 (Sheldrick, 1990)'
_diffrn_ambient_temperature 100(2)
_diffrn_measured_fraction_theta_full 0.980
_diffrn_measured_fraction_theta_max 0.980
_diffrn_measurement_device_type 'Bruker D8 Quest-photon 100 detector'
_diffrn_measurement_method 'profile data from \w scans'
_diffrn_radiation_monochromator graphite
_diffrn_radiation_source 'fine-focus sealed tube'
_diffrn_radiation_type MoK\a
_diffrn_radiation_wavelength 0.71073
_diffrn_reflns_av_R_equivalents 0.0157
_diffrn_reflns_av_sigmaI/netI 0.0224
_diffrn_reflns_limit_h_max 6
_diffrn_reflns_limit_h_min -6
_diffrn_reflns_limit_k_max 14
_diffrn_reflns_limit_k_min -14
_diffrn_reflns_limit_l_max 22
_diffrn_reflns_limit_l_min -15
_diffrn_reflns_number 5008
_diffrn_reflns_theta_full 27.47
_diffrn_reflns_theta_max 27.47
_diffrn_reflns_theta_min 2.17
_exptl_absorpt_coefficient_mu 0.925
_exptl_absorpt_correction_T_max 0.954
_exptl_absorpt_correction_T_min 0.922
_exptl_absorpt_correction_type multi-scan
_exptl_absorpt_process_details 'SADABS v2012/1(Bruker, 2012)'
_exptl_crystal_colour black
_exptl_crystal_density_diffrn 1.841
_exptl_crystal_description needle
_exptl_crystal_F_000 564
_exptl_crystal_size_max 0.133
_exptl_crystal_size_mid 0.073
_exptl_crystal_size_min 0.051
_refine_diff_density_max 0.495
_refine_diff_density_min -0.270
_refine_diff_density_rms 0.068
_refine_ls_extinction_method none
_refine_ls_goodness_of_fit_ref 1.128
_refine_ls_hydrogen_treatment mixed
_refine_ls_matrix_type full
_refine_ls_number_parameters 137
_refine_ls_number_reflns 2250
_refine_ls_number_restraints 0
_refine_ls_restrained_S_all 1.128
_refine_ls_R_factor_all 0.0337
_refine_ls_R_factor_gt 0.0290
_refine_ls_shift/su_max 0.001
_refine_ls_shift/su_mean 0.000
_refine_ls_structure_factor_coef Fsqd
_refine_ls_weighting_details 'calc w=1/[\s^2^(Fo^2^)+(0.0232P)^2^+1.0461P] where P=(Fo^2^+2Fc^2^)/3'
_refine_ls_weighting_scheme calc
_refine_ls_wR_factor_gt 0.0644
_refine_ls_wR_factor_ref 0.0662
_reflns_number_gt 2029
_reflns_number_total 2250
_reflns_threshold_expression >2sigma(I)
_cod_data_source_file ja4055806_si_002.cif
_cod_data_source_block p21c_dark
_cod_database_code 4120978

loop_
_symmetry_equiv_pos_as_xyz
'x, y, z'
'-x, y+1/2, -z+1/2'
'-x, -y, -z'
'x, -y-1/2, z-1/2'

loop_
_atom_site_label
_atom_site_type_symbol
_atom_site_fract_x
_atom_site_fract_y
_atom_site_fract_z
_atom_site_U_iso_or_equiv
_atom_site_adp_type
_atom_site_occupancy
_atom_site_symmetry_multiplicity
_atom_site_calc_flag
_atom_site_refinement_flags
S1 S -0.69310(10) 0.96057(5) 0.37258(3) 0.01584(12) Uani 1 1 d .
S2 S -0.63373(9) 0.89802(4) 0.26478(3) 0.01488(12) Uani 1 1 d .
S3 S 0.41274(9) 0.51711(4) 0.43725(3) 0.01444(12) Uani 1 1 d .
S4 S 0.14171(10) 0.57327(4) 0.28066(3) 0.01452(12) Uani 1 1 d .
F1 F -0.2910(2) 0.73561(11) 0.19840(7) 0.0199(3) Uani 1 1 d .
N1 N -0.4592(3) 0.88514(15) 0.43386(10) 0.0153(4) Uani 1 1 d .
N2 N -0.1294(3) 0.74403(14) 0.44528(9) 0.0121(3) Uani 1 1 d .
N3 N 0.2062(3) 0.61195(15) 0.45967(10) 0.0137(3) Uani 1 1 d .
C1 C -0.3233(4) 0.81371(17) 0.40049(11) 0.0121(4) Uani 1 1 d .
C2 C -0.3800(4) 0.80922(17) 0.31408(11) 0.0124(4) Uani 1 1 d .
C3 C -0.2361(4) 0.73637(18) 0.27903(11) 0.0135(4) Uani 1 1 d .
C4 C -0.0343(4) 0.66430(17) 0.32286(11) 0.0121(4) Uani 1 1 d .
C5 C 0.0234(4) 0.67016(17) 0.41017(11) 0.0116(4) Uani 1 1 d .
C6 C -0.0733(4) 0.74949(18) 0.53348(11) 0.0149(4) Uani 1 1 d .
H1 H -0.0207 0.6703 0.5561 0.018 Uiso 1 1 calc R
H2 H -0.2338 0.7728 0.5488 0.018 Uiso 1 1 calc R
C7 C 0.1426(4) 0.8372(2) 0.56794(12) 0.0191(4) Uani 1 1 d .
H3 H 0.0907 0.9157 0.5456 0.029 Uiso 1 1 calc R
H4 H 0.3032 0.8127 0.5543 0.029 Uiso 1 1 calc R
H5 H 0.1734 0.8399 0.6262 0.029 Uiso 1 1 calc R

loop_
_atom_site_aniso_label
_atom_site_aniso_U_11
_atom_site_aniso_U_22
_atom_site_aniso_U_33
_atom_site_aniso_U_23
_atom_site_aniso_U_13
_atom_site_aniso_U_12
S1 0.0145(2) 0.0152(3) 0.0184(3) 0.00232(19) 0.00534(19) 0.00385(19)
S2 0.0131(2) 0.0149(3) 0.0153(2) 0.00227(19) 0.00120(18) 0.00258(19)
S3 0.0132(2) 0.0125(2) 0.0162(2) -0.00002(18) 0.00139(18) 0.00218(18)
S4 0.0144(2) 0.0154(2) 0.0135(2) -0.00222(18) 0.00311(18) 0.00176(19)
F1 0.0225(6) 0.0254(7) 0.0091(6) -0.0020(5) -0.0010(5) 0.0058(5)
N1 0.0148(8) 0.0163(9) 0.0155(8) 0.0018(7) 0.0049(7) 0.0024(7)
N2 0.0130(8) 0.0121(8) 0.0105(8) 0.0002(6) 0.0021(6) 0.0008(6)
N3 0.0123(8) 0.0127(8) 0.0155(8) 0.0009(6) 0.0026(6) -0.0003(6)
C1 0.0104(9) 0.0108(9) 0.0150(9) 0.0011(7) 0.0032(7) -0.0021(7)
C2 0.0109(9) 0.0112(10) 0.0134(9) 0.0017(7) 0.0003(7) -0.0017(7)
C3 0.0146(9) 0.0138(10) 0.0104(9) -0.0012(7) -0.0001(7) -0.0016(8)
C4 0.0120(9) 0.0103(9) 0.0137(9) -0.0018(7) 0.0029(7) -0.0033(7)
C5 0.0106(8) 0.0101(9) 0.0138(9) -0.0007(7) 0.0029(7) -0.0018(7)
C6 0.0170(10) 0.0189(11) 0.0096(9) 0.0031(8) 0.0048(7) 0.0035(8)
C7 0.0196(10) 0.0255(11) 0.0126(10) -0.0026(8) 0.0046(8) 0.0001(9)

loop_
_atom_type_symbol
_atom_type_description
_atom_type_scat_dispersion_real
_atom_type_scat_dispersion_imag
_atom_type_scat_source
C C 0.0033 0.0016 'International Tables Vol C Tables 4.2.6.8 and 6.1.1.4'
H H 0.0000 0.0000 'International Tables Vol C Tables 4.2.6.8 and 6.1.1.4'
F F 0.0171 0.0103 'International Tables Vol C Tables 4.2.6.8 and 6.1.1.4'
N N 0.0061 0.0033 'International Tables Vol C Tables 4.2.6.8 and 6.1.1.4'
S S 0.1246 0.1234 'International Tables Vol C Tables 4.2.6.8 and 6.1.1.4'

loop_
_geom_angle_atom_site_label_1
_geom_angle_atom_site_label_2
_geom_angle_atom_site_label_3
_geom_angle
_geom_angle_site_symmetry_3
N1 S1 S2 97.93(6) .
C2 S2 S1 91.91(7) .
N3 S3 S3 90.94(7) 3_666
C1 N1 S1 116.26(14) .
C1 N2 C5 121.98(16) .
C1 N2 C6 118.83(16) .
C5 N2 C6 119.16(16) .
C5 N3 S3 127.07(15) .
N1 C1 N2 121.54(18) .
N1 C1 C2 119.10(18) .
N2 C1 C2 119.36(17) .
C3 C2 C1 119.34(17) .
C3 C2 S2 125.89(15) .
C1 C2 S2 114.76(14) .
F1 C3 C2 117.90(17) .
F1 C3 C4 119.09(17) .
C2 C3 C4 123.01(18) .
C3 C4 C5 117.33(17) .
C3 C4 S4 123.56(15) .
C5 C4 S4 119.11(15) .
N3 C5 N2 115.53(17) .
N3 C5 C4 125.53(18) .
N2 C5 C4 118.94(17) .
N2 C6 C7 111.29(16) .
N2 C6 H1 109.4 .
C7 C6 H1 109.4 .
N2 C6 H2 109.4 .
C7 C6 H2 109.4 .
H1 C6 H2 108.0 .
C6 C7 H3 109.5 .
C6 C7 H4 109.5 .
H3 C7 H4 109.5 .
C6 C7 H5 109.5 .
H3 C7 H5 109.5 .
H4 C7 H5 109.5 .

loop_
_geom_bond_atom_site_label_1
_geom_bond_atom_site_label_2
_geom_bond_distance
_geom_bond_site_symmetry_2
S1 N1 1.6463(18) .
S1 S2 2.0967(7) .
S2 C2 1.718(2) .
S3 N3 1.6499(17) .
S3 S3 2.1666(10) 3_666
S4 C4 1.680(2) .
F1 C3 1.352(2) .
N1 C1 1.313(3) .
N2 C1 1.366(2) .
N2 C5 1.407(2) .
N2 C6 1.481(2) .
N3 C5 1.295(2) .
C1 C2 1.450(3) .
C2 C3 1.368(3) .
C3 C4 1.402(3) .
C4 C5 1.465(3) .
C6 C7 1.515(3) .
C6 H1 0.9900 .
C6 H2 0.9900 .
C7 H3 0.9800 .
C7 H4 0.9800 .
C7 H5 0.9800 .

loop_
_geom_torsion_atom_site_label_1
_geom_torsion_atom_site_label_2
_geom_torsion_atom_site_label_3
_geom_torsion_atom_site_label_4
_geom_torsion
_geom_torsion_site_symmetry_1
N1 S1 S2 C2 0.26(9) .
S2 S1 N1 C1 -1.38(16) .
S3 S3 N3 C5 -178.28(17) 3_666
S1 N1 C1 N2 -178.05(14) .
S1 N1 C1 C2 2.2(2) .
C5 N2 C1 N1 -177.79(18) .
C6 N2 C1 N1 0.2(3) .
C5 N2 C1 C2 1.9(3) .
C6 N2 C1 C2 179.97(17) .
N1 C1 C2 C3 178.94(18) .
N2 C1 C2 C3 -0.8(3) .
N1 C1 C2 S2 -2.0(2) .
N2 C1 C2 S2 178.32(14) .
S1 S2 C2 C3 179.80(17) .
S1 S2 C2 C1 0.76(14) .
C1 C2 C3 F1 -178.96(16) .
S2 C2 C3 F1 2.0(3) .
C1 C2 C3 C4 0.3(3) .
S2 C2 C3 C4 -178.71(15) .
F1 C3 C4 C5 178.40(16) .
C2 C3 C4 C5 -0.9(3) .
F1 C3 C4 S4 -1.5(3) .
C2 C3 C4 S4 179.28(16) .
S3 N3 C5 N2 178.80(13) .
S3 N3 C5 C4 -1.0(3) .
C1 N2 C5 N3 177.73(17) .
C6 N2 C5 N3 -0.3(3) .
C1 N2 C5 C4 -2.5(3) .
C6 N2 C5 C4 179.48(17) .
C3 C4 C5 N3 -178.36(19) .
S4 C4 C5 N3 1.5(3) .
C3 C4 C5 N2 1.9(3) .
S4 C4 C5 N2 -178.23(14) .
C1 N2 C6 C7 -93.5(2) .
C5 N2 C6 C7 84.6(2) .
